data_7249193
loop_
_publ_author_name
'Zhao, Zhixiang'
'Yang, Yue'
'Hu, Linhai'
'Wang, Jianhua'
'Yu, Jie'
'Liu, Qingxiang'

_publ_section_title
;
 Six cobalt(ii), zinc(ii), nickel(ii) and copper(ii) complexes based on
 bis-benzimidazolyl bidentate ligands with phenolyl ether linkers:
 synthesis, structural studies and recognition of HSO4&#x2212;
;
_journal_issue 36
_journal_name_full CrystEngComm
_journal_page_first 5078
_journal_page_last 5089
_journal_paper_doi 10.1039/D4CE00553H
_journal_volume 26
_journal_year 2024
_chemical_formula_moiety '2(C31 H28 N6 Ni O8)'
_chemical_formula_sum 'C62 H56 N12 Ni2 O16'
_chemical_formula_weight 1342.60
_space_group_crystal_system triclinic
_space_group_IT_number 2
_space_group_name_Hall '-P 1'
_space_group_name_H-M_alt 'P -1'
_atom_sites_solution_hydrogens geom
_atom_sites_solution_primary direct
_audit_creation_date 2024-04-15
_audit_creation_method
;
Olex2 1.2-beta
(compiled 2018.05.29 svn.r3508 for OlexSys, GUI svn.r5506)
;
_audit_update_record
;
2024-04-25 deposited with the CCDC.	2024-08-12 downloaded from the CCDC.
;
_cell_angle_alpha 89.7910(10)
_cell_angle_beta 87.6870(10)
_cell_angle_gamma 73.4870(10)
_cell_formula_units_Z 1
_cell_length_a 7.8426(4)
_cell_length_b 11.9237(6)
_cell_length_c 16.4450(9)
_cell_measurement_reflns_used 5527
_cell_measurement_temperature 296(2)
_cell_measurement_theta_max 30.69
_cell_measurement_theta_min 2.48
_cell_volume 1473.14(13)
_computing_cell_refinement 'Bruker SAINT'
_computing_data_collection 'Bruker APEX2'
_computing_data_reduction 'Bruker SAINT'
_computing_molecular_graphics 'Olex2 (Dolomanov et al., 2009)'
_computing_publication_material 'Olex2 (Dolomanov et al., 2009)'
_computing_structure_refinement 'ShelXL (Sheldrick, 2015)'
_computing_structure_solution 'XS (Sheldrick, 2008)'
_diffrn_ambient_temperature 296.15
_diffrn_measured_fraction_theta_full 0.979
_diffrn_measured_fraction_theta_max 0.979
_diffrn_measurement_device_type 'Bruker APEX-II CCD'
_diffrn_measurement_method '\f and \w scans'
_diffrn_radiation_monochromator graphite
_diffrn_radiation_type MoK\a
_diffrn_radiation_wavelength 0.71073
_diffrn_reflns_av_R_equivalents 0.0132
_diffrn_reflns_av_unetI/netI 0.0248
_diffrn_reflns_Laue_measured_fraction_full 0.979
_diffrn_reflns_Laue_measured_fraction_max 0.979
_diffrn_reflns_limit_h_max 9
_diffrn_reflns_limit_h_min -6
_diffrn_reflns_limit_k_max 14
_diffrn_reflns_limit_k_min -8
_diffrn_reflns_limit_l_max 19
_diffrn_reflns_limit_l_min -19
_diffrn_reflns_number 7387
_diffrn_reflns_point_group_measured_fraction_full 0.979
_diffrn_reflns_point_group_measured_fraction_max 0.979
_diffrn_reflns_theta_full 25.005
_diffrn_reflns_theta_max 25.005
_diffrn_reflns_theta_min 2.479
_diffrn_standards_number 0
_exptl_absorpt_coefficient_mu 0.722
_exptl_absorpt_correction_T_max 0.7462
_exptl_absorpt_correction_T_min 0.6632
_exptl_absorpt_correction_type multi-scan
_exptl_absorpt_process_details
;
SADABS-2008/1 (Bruker,2008) was used for absorption correction.
wR2(int) was 0.0617 before and 0.0237 after correction.
The Ratio of minimum to maximum transmission is 0.8888.
The \l/2 correction factor is 0.0015.
;
_exptl_crystal_colour green
_exptl_crystal_colour_primary green
_exptl_crystal_density_diffrn 1.513
_exptl_crystal_density_method 'not measured'
_exptl_crystal_description block
_exptl_crystal_F_000 696
_exptl_crystal_size_max 0.15
_exptl_crystal_size_mid 0.14
_exptl_crystal_size_min 0.05
_refine_diff_density_max 0.273
_refine_diff_density_min -0.278
_refine_diff_density_rms 0.042
_refine_ls_extinction_method none
_refine_ls_goodness_of_fit_ref 1.026
_refine_ls_hydrogen_treatment constr
_refine_ls_matrix_type full
_refine_ls_number_parameters 415
_refine_ls_number_reflns 5099
_refine_ls_number_restraints 0
_refine_ls_restrained_S_all 1.026
_refine_ls_R_factor_all 0.0302
_refine_ls_R_factor_gt 0.0276
_refine_ls_shift/su_max 0.001
_refine_ls_shift/su_mean 0.000
_refine_ls_structure_factor_coef Fsqd
_refine_ls_weighting_details 'w=1/[\s^2^(Fo^2^)+(0.0316P)^2^+0.8444P] where P=(Fo^2^+2Fc^2^)/3'
_refine_ls_weighting_scheme calc
_refine_ls_wR_factor_gt 0.0689
_refine_ls_wR_factor_ref 0.0704
_reflns_Friedel_coverage 0.000
_reflns_number_gt 4709
_reflns_number_total 5099
_reflns_threshold_expression 'I > 2\s(I)'
_cod_data_source_file d4ce00553h2.cif
_cod_data_source_block n100621b
_cod_depositor_comments 'Adding full bibliography for 7249188--7249193.cif.'
_cod_database_code 7249193
_shelx_shelxl_version_number 2018/3
_shelx_space_group_comment
;
The symmetry employed for this shelxl refinement is uniquely defined
by the following loop, which should always be used as a source of
symmetry information in preference to the above space-group names.
They are only intended as comments.
;
_shelx_estimated_absorpt_t_max 0.965
_shelx_estimated_absorpt_t_min 0.899
_olex2_refinement_description
;
1. Fixed Uiso
 At 1.2 times of:
  All C(H) groups, All C(H,H) groups
2.a Secondary CH2 refined with riding coordinates:
 C24(H24A,H24B), C8(H8A,H8B), C17(H17A,H17B), C16(H16A,H16B), C15(H15A,H15B)
2.b Aromatic/amide H refined with riding coordinates:
 C6(H6), C3(H3), C31(H31), C14(H14), C13(H13), C5(H5), C27(H27), C4(H4),
 C11(H11), C12(H12), C7(H7), C20(H20), C28(H28), C30(H30), C23(H23), C22(H22),
 C21(H21), C29(H29)
;
_olex2_submission_special_instructions 'No special instructions were received'

loop_
_space_group_symop_operation_xyz
'x, y, z'
'-x, -y, -z'

loop_
_atom_site_label
_atom_site_type_symbol
_atom_site_fract_x
_atom_site_fract_y
_atom_site_fract_z
_atom_site_U_iso_or_equiv
_atom_site_adp_type
_atom_site_occupancy
_atom_site_site_symmetry_order
_atom_site_calc_flag
_atom_site_refinement_flags_posn
_atom_site_refinement_flags_adp
_atom_site_refinement_flags_occupancy
_atom_site_disorder_assembly
_atom_site_disorder_group
Ni1 Ni 0.28574(3) 0.93091(2) 0.24633(2) 0.02024(8) Uani 1 1 d . . . . .
O1 O 0.72248(16) 0.51735(10) 0.11421(7) 0.0257(3) Uani 1 1 d . . . . .
O3 O 0.19968(16) 0.78660(11) 0.28057(8) 0.0296(3) Uani 1 1 d . . . . .
O2 O 0.80867(16) 0.56939(11) 0.35472(8) 0.0288(3) Uani 1 1 d . . . . .
N3 N 0.63801(18) 0.81006(12) 0.42957(9) 0.0229(3) Uani 1 1 d . . . . .
O4 O 0.04027(16) 0.91773(11) 0.20290(8) 0.0292(3) Uani 1 1 d . . . . .
O5 O -0.05842(18) 0.77201(13) 0.24356(9) 0.0409(4) Uani 1 1 d . . . . .
N1 N 0.42710(18) 0.86904(12) 0.14277(8) 0.0199(3) Uani 1 1 d . . . . .
O6 O 0.24572(18) 1.10515(11) 0.21863(8) 0.0320(3) Uani 1 1 d . . . . .
C6 C 0.4836(2) 0.85183(15) -0.07619(10) 0.0246(4) Uani 1 1 d . . . . .
H6 H 0.568391 0.807425 -0.113318 0.030 Uiso 1 1 calc R . . . .
N2 N 0.63335(18) 0.76639(12) 0.05345(9) 0.0212(3) Uani 1 1 d . . . . .
N5 N 0.0550(2) 0.82371(13) 0.24233(9) 0.0278(3) Uani 1 1 d . . . . .
N4 N 0.48416(18) 0.90038(12) 0.32532(9) 0.0221(3) Uani 1 1 d . . . . .
O7 O 0.12258(18) 1.06570(13) 0.33042(8) 0.0378(3) Uani 1 1 d . . . . .
C3 C 0.2232(2) 0.98741(15) 0.03793(11) 0.0224(4) Uani 1 1 d . . . . .
H3 H 0.137972 1.031951 0.074823 0.027 Uiso 1 1 calc R . . . .
C24 C 0.7199(2) 0.71589(16) 0.48603(11) 0.0260(4) Uani 1 1 d . . . . .
H24A H 0.653449 0.658561 0.487092 0.031 Uiso 1 1 calc R . . . .
H24B H 0.713075 0.748338 0.540473 0.031 Uiso 1 1 calc R . . . .
C9 C 0.7778(2) 0.57695(15) -0.01716(11) 0.0230(4) Uani 1 1 d . . . . .
C1 C 0.5000(2) 0.83725(14) 0.00762(10) 0.0214(3) Uani 1 1 d . . . . .
C26 C 0.5723(2) 0.97491(15) 0.35878(10) 0.0226(4) Uani 1 1 d . . . . .
C2 C 0.3724(2) 0.90222(14) 0.06413(10) 0.0198(3) Uani 1 1 d . . . . .
C31 C 0.5282(2) 0.80462(15) 0.36980(10) 0.0236(4) Uani 1 1 d . . . . .
H31 H 0.487427 0.739926 0.360692 0.028 Uiso 1 1 calc R . . . .
C14 C 0.7980(2) 0.55738(16) -0.10050(11) 0.0274(4) Uani 1 1 d . . . . .
H14 H 0.825166 0.613252 -0.134219 0.033 Uiso 1 1 calc R . . . .
C13 C 0.7783(2) 0.45494(17) -0.13446(12) 0.0302(4) Uani 1 1 d . . . . .
H13 H 0.791562 0.442603 -0.190448 0.036 Uiso 1 1 calc R . . . .
C25 C 0.6681(2) 0.91884(15) 0.42475(10) 0.0227(4) Uani 1 1 d . . . . .
C8 C 0.8013(2) 0.68657(15) 0.02091(11) 0.0242(4) Uani 1 1 d . . . . .
H8A H 0.883436 0.664600 0.064627 0.029 Uiso 1 1 calc R . . . .
H8B H 0.853715 0.727419 -0.019659 0.029 Uiso 1 1 calc R . . . .
C5 C 0.3342(2) 0.93597(16) -0.10101(11) 0.0266(4) Uani 1 1 d . . . . .
H5 H 0.317685 0.948404 -0.156359 0.032 Uiso 1 1 calc R . . . .
C27 C 0.5741(2) 1.08778(16) 0.33802(11) 0.0275(4) Uani 1 1 d . . . . .
H27 H 0.512588 1.126039 0.294029 0.033 Uiso 1 1 calc R . . . .
C10 C 0.7386(2) 0.49149(15) 0.03272(11) 0.0233(4) Uani 1 1 d . . . . .
C4 C 0.2074(2) 1.00286(16) -0.04483(11) 0.0256(4) Uani 1 1 d . . . . .
H4 H 0.109515 1.059359 -0.063893 0.031 Uiso 1 1 calc R . . . .
C11 C 0.7202(2) 0.38881(16) -0.00041(12) 0.0266(4) Uani 1 1 d . . . . .
H11 H 0.695615 0.331851 0.033094 0.032 Uiso 1 1 calc R . . . .
C12 C 0.7389(2) 0.37229(16) -0.08415(12) 0.0297(4) Uani 1 1 d . . . . .
H12 H 0.724606 0.304267 -0.106688 0.036 Uiso 1 1 calc R . . . .
C17 C 0.8410(3) 0.50777(16) 0.27859(12) 0.0308(4) Uani 1 1 d . . . . .
H17A H 0.930828 0.433344 0.284094 0.037 Uiso 1 1 calc R . . . .
H17B H 0.883760 0.553134 0.237624 0.037 Uiso 1 1 calc R . . . .
C19 C 0.9117(2) 0.65611(15) 0.46211(11) 0.0250(4) Uani 1 1 d . . . . .
C7 C 0.5832(2) 0.78947(14) 0.13243(10) 0.0210(3) Uani 1 1 d . . . . .
H7 H 0.651321 0.753212 0.175248 0.025 Uiso 1 1 calc R . . . .
C20 C 1.0494(2) 0.67147(16) 0.50729(12) 0.0290(4) Uani 1 1 d . . . . .
H20 H 1.023070 0.718793 0.553588 0.035 Uiso 1 1 calc R . . . .
C18 C 0.9530(2) 0.58267(15) 0.39371(11) 0.0263(4) Uani 1 1 d . . . . .
C28 C 0.6713(3) 1.14083(17) 0.38557(13) 0.0338(4) Uani 1 1 d . . . . .
H28 H 0.676262 1.215865 0.372614 0.041 Uiso 1 1 calc R . . . .
C30 C 0.7638(2) 0.97235(16) 0.47330(11) 0.0282(4) Uani 1 1 d . . . . .
H30 H 0.825476 0.934422 0.517365 0.034 Uiso 1 1 calc R . . . .
C23 C 1.1296(2) 0.52772(16) 0.37059(12) 0.0308(4) Uani 1 1 d . . . . .
H23 H 1.157119 0.478932 0.325033 0.037 Uiso 1 1 calc R . . . .
C16 C 0.6689(3) 0.48803(16) 0.25354(11) 0.0295(4) Uani 1 1 d . . . . .
H16A H 0.576980 0.562283 0.253567 0.035 Uiso 1 1 calc R . . . .
H16B H 0.632239 0.437608 0.292758 0.035 Uiso 1 1 calc R . . . .
C15 C 0.6883(3) 0.43270(16) 0.16985(11) 0.0285(4) Uani 1 1 d . . . . .
H15A H 0.786235 0.361380 0.167425 0.034 Uiso 1 1 calc R . . . .
H15B H 0.580076 0.413931 0.156685 0.034 Uiso 1 1 calc R . . . .
C22 C 1.2642(2) 0.54630(17) 0.41600(12) 0.0323(4) Uani 1 1 d . . . . .
H22 H 1.382236 0.510360 0.400091 0.039 Uiso 1 1 calc R . . . .
C21 C 1.2266(3) 0.61685(17) 0.48413(12) 0.0323(4) Uani 1 1 d . . . . .
H21 H 1.318155 0.628020 0.514397 0.039 Uiso 1 1 calc R . . . .
C29 C 0.7624(3) 1.08461(17) 0.45258(13) 0.0342(4) Uani 1 1 d . . . . .
H29 H 0.823361 1.124069 0.483884 0.041 Uiso 1 1 calc R . . . .
N6 N 0.1502(3) 1.14241(15) 0.28302(11) 0.0428(4) Uani 1 1 d . . . . .
O8 O 0.0940(4) 1.24674(15) 0.29763(13) 0.0920(8) Uani 1 1 d . . . . .

loop_
_atom_site_aniso_label
_atom_site_aniso_U_11
_atom_site_aniso_U_22
_atom_site_aniso_U_33
_atom_site_aniso_U_23
_atom_site_aniso_U_13
_atom_site_aniso_U_12
Ni1 0.02075(12) 0.01868(12) 0.02035(13) 0.00086(8) -0.00358(8) -0.00372(9)
O1 0.0295(7) 0.0226(6) 0.0265(7) -0.0014(5) 0.0006(5) -0.0102(5)
O3 0.0262(7) 0.0294(7) 0.0348(7) 0.0087(6) -0.0110(5) -0.0096(5)
O2 0.0269(7) 0.0307(7) 0.0263(7) -0.0004(5) -0.0032(5) -0.0038(5)
N3 0.0216(7) 0.0223(7) 0.0236(7) 0.0013(6) -0.0035(6) -0.0037(6)
O4 0.0265(7) 0.0328(7) 0.0280(7) 0.0075(6) -0.0066(5) -0.0070(5)
O5 0.0316(7) 0.0473(9) 0.0519(9) 0.0036(7) -0.0078(6) -0.0235(7)
N1 0.0204(7) 0.0188(7) 0.0210(7) 0.0006(6) -0.0038(6) -0.0061(6)
O6 0.0445(8) 0.0232(6) 0.0255(7) -0.0003(5) -0.0004(6) -0.0053(6)
C6 0.0265(9) 0.0282(9) 0.0225(9) -0.0008(7) 0.0015(7) -0.0134(7)
N2 0.0189(7) 0.0196(7) 0.0257(8) 0.0002(6) -0.0016(6) -0.0064(6)
N5 0.0272(8) 0.0312(8) 0.0263(8) 0.0010(7) -0.0041(6) -0.0101(7)
N4 0.0234(7) 0.0198(7) 0.0225(7) -0.0006(6) -0.0043(6) -0.0043(6)
O7 0.0364(8) 0.0433(8) 0.0254(7) 0.0028(6) 0.0008(6) 0.0016(6)
C3 0.0199(8) 0.0225(8) 0.0260(9) 0.0002(7) -0.0025(7) -0.0076(7)
C24 0.0254(9) 0.0272(9) 0.0239(9) 0.0060(7) -0.0042(7) -0.0048(7)
C9 0.0131(8) 0.0236(9) 0.0313(10) -0.0033(7) 0.0004(7) -0.0038(7)
C1 0.0209(8) 0.0196(8) 0.0263(9) 0.0014(7) -0.0027(7) -0.0100(7)
C26 0.0201(8) 0.0239(9) 0.0225(9) -0.0028(7) 0.0005(7) -0.0042(7)
C2 0.0218(8) 0.0202(8) 0.0204(8) 0.0015(7) -0.0025(7) -0.0107(7)
C31 0.0226(9) 0.0215(8) 0.0263(9) -0.0001(7) -0.0040(7) -0.0050(7)
C14 0.0207(9) 0.0292(9) 0.0312(10) -0.0008(8) 0.0023(7) -0.0057(7)
C13 0.0241(9) 0.0363(10) 0.0284(10) -0.0081(8) 0.0006(7) -0.0059(8)
C25 0.0191(8) 0.0234(9) 0.0237(9) -0.0013(7) 0.0014(7) -0.0032(7)
C8 0.0187(8) 0.0238(9) 0.0306(9) -0.0014(7) 0.0025(7) -0.0073(7)
C5 0.0296(9) 0.0337(10) 0.0215(9) 0.0048(7) -0.0055(7) -0.0167(8)
C27 0.0299(10) 0.0251(9) 0.0276(9) 0.0012(7) -0.0007(7) -0.0080(8)
C10 0.0139(8) 0.0270(9) 0.0280(9) -0.0035(7) -0.0007(7) -0.0041(7)
C4 0.0234(9) 0.0277(9) 0.0291(9) 0.0065(7) -0.0085(7) -0.0118(7)
C11 0.0202(9) 0.0253(9) 0.0357(10) -0.0031(8) 0.0006(7) -0.0088(7)
C12 0.0225(9) 0.0293(10) 0.0384(11) -0.0097(8) -0.0018(8) -0.0090(8)
C17 0.0319(10) 0.0257(9) 0.0307(10) -0.0035(8) -0.0025(8) -0.0012(8)
C19 0.0258(9) 0.0227(9) 0.0253(9) 0.0091(7) -0.0029(7) -0.0047(7)
C7 0.0219(8) 0.0186(8) 0.0243(9) 0.0012(7) -0.0046(7) -0.0080(7)
C20 0.0292(10) 0.0261(9) 0.0309(10) 0.0059(8) -0.0056(8) -0.0061(8)
C18 0.0265(9) 0.0246(9) 0.0272(9) 0.0087(7) -0.0044(7) -0.0059(7)
C28 0.0348(11) 0.0270(10) 0.0430(12) -0.0020(8) 0.0000(9) -0.0142(8)
C30 0.0227(9) 0.0334(10) 0.0277(10) -0.0022(8) -0.0055(7) -0.0060(8)
C23 0.0317(10) 0.0271(9) 0.0292(10) 0.0067(8) 0.0011(8) -0.0016(8)
C16 0.0347(10) 0.0251(9) 0.0293(10) 0.0022(8) 0.0021(8) -0.0097(8)
C15 0.0302(10) 0.0241(9) 0.0326(10) 0.0001(8) 0.0017(8) -0.0105(8)
C22 0.0230(9) 0.0324(10) 0.0390(11) 0.0129(9) -0.0001(8) -0.0040(8)
C21 0.0279(10) 0.0306(10) 0.0403(11) 0.0105(9) -0.0104(8) -0.0103(8)
C29 0.0290(10) 0.0350(11) 0.0413(12) -0.0084(9) -0.0041(8) -0.0130(8)
N6 0.0555(11) 0.0269(9) 0.0342(10) -0.0038(8) -0.0028(8) 0.0076(8)
O8 0.153(2) 0.0252(9) 0.0655(13) -0.0102(8) 0.0088(13) 0.0250(11)

loop_
_atom_type_symbol
_atom_type_description
_atom_type_scat_dispersion_real
_atom_type_scat_dispersion_imag
_atom_type_scat_source
C C 0.0033 0.0016 'International Tables Vol C Tables 4.2.6.8 and 6.1.1.4'
H H 0.0000 0.0000 'International Tables Vol C Tables 4.2.6.8 and 6.1.1.4'
N N 0.0061 0.0033 'International Tables Vol C Tables 4.2.6.8 and 6.1.1.4'
O O 0.0106 0.0060 'International Tables Vol C Tables 4.2.6.8 and 6.1.1.4'
Ni Ni 0.3393 1.1124 'International Tables Vol C Tables 4.2.6.8 and 6.1.1.4'

loop_
_geom_angle_atom_site_label_1
_geom_angle_atom_site_label_2
_geom_angle_atom_site_label_3
_geom_angle
_geom_angle_site_symmetry_1
_geom_angle_site_symmetry_3
_geom_angle_publ_flag
O3 Ni1 O4 61.49(5) . . ?
O3 Ni1 O7 101.03(5) . . ?
O4 Ni1 O7 86.01(5) . . ?
N1 Ni1 O3 100.37(5) . . ?
N1 Ni1 O4 94.60(5) . . ?
N1 Ni1 O6 95.45(5) . . ?
N1 Ni1 N4 100.03(6) . . ?
N1 Ni1 O7 155.92(5) . . ?
O6 Ni1 O3 153.47(5) . . ?
O6 Ni1 O4 96.28(5) . . ?
O6 Ni1 O7 60.63(5) . . ?
N4 Ni1 O3 95.35(5) . . ?
N4 Ni1 O4 154.65(5) . . ?
N4 Ni1 O6 102.75(5) . . ?
N4 Ni1 O7 88.86(5) . . ?
C10 O1 C15 118.57(13) . . ?
N5 O3 Ni1 92.50(9) . . ?
C18 O2 C17 117.65(14) . . ?
C31 N3 C24 126.69(15) . . ?
C31 N3 C25 106.93(14) . . ?
C25 N3 C24 126.27(14) . . ?
N5 O4 Ni1 91.01(9) . . ?
C2 N1 Ni1 125.10(11) . . ?
C7 N1 Ni1 129.73(12) . . ?
C7 N1 C2 105.15(14) . . ?
N6 O6 Ni1 94.38(11) . . ?
C1 C6 H6 121.8 . . ?
C5 C6 H6 121.8 . . ?
C5 C6 C1 116.32(16) . . ?
C1 N2 C8 125.80(14) . . ?
C7 N2 C1 107.11(14) . . ?
C7 N2 C8 127.01(14) . . ?
O4 N5 O3 114.91(14) . . ?
O5 N5 O3 122.24(15) . . ?
O5 N5 O4 122.85(15) . . ?
C26 N4 Ni1 131.30(11) . . ?
C31 N4 Ni1 122.13(12) . . ?
C31 N4 C26 105.12(14) . . ?
N6 O7 Ni1 88.63(10) . . ?
C2 C3 H3 121.3 . . ?
C4 C3 H3 121.3 . . ?
C4 C3 C2 117.32(16) . . ?
N3 C24 H24A 109.2 . . ?
N3 C24 H24B 109.2 . . ?
N3 C24 C19 112.15(14) . . ?
H24A C24 H24B 107.9 . . ?
C19 C24 H24A 109.2 . . ?
C19 C24 H24B 109.2 . . ?
C14 C9 C8 121.65(16) . . ?
C14 C9 C10 118.80(16) . . ?
C10 C9 C8 119.53(16) . . ?
C6 C1 C2 122.47(16) . . ?
N2 C1 C6 131.91(16) . . ?
N2 C1 C2 105.59(14) . . ?
N4 C26 C25 108.76(15) . . ?
C27 C26 N4 131.09(16) . . ?
C27 C26 C25 120.14(16) . . ?
C3 C2 N1 130.51(16) . . ?
C3 C2 C1 120.38(15) . . ?
C1 C2 N1 109.06(14) . . ?
N3 C31 H31 123.3 . . ?
N4 C31 N3 113.32(15) . . ?
N4 C31 H31 123.3 . . ?
C9 C14 H14 119.6 . . ?
C9 C14 C13 120.86(17) . . ?
C13 C14 H14 119.6 . . ?
C14 C13 H13 120.4 . . ?
C12 C13 C14 119.29(18) . . ?
C12 C13 H13 120.4 . . ?
N3 C25 C26 105.86(15) . . ?
N3 C25 C30 131.30(16) . . ?
C30 C25 C26 122.79(16) . . ?
N2 C8 C9 113.11(13) . . ?
N2 C8 H8A 109.0 . . ?
N2 C8 H8B 109.0 . . ?
C9 C8 H8A 109.0 . . ?
C9 C8 H8B 109.0 . . ?
H8A C8 H8B 107.8 . . ?
C6 C5 H5 119.2 . . ?
C6 C5 C4 121.59(16) . . ?
C4 C5 H5 119.2 . . ?
C26 C27 H27 121.4 . . ?
C28 C27 C26 117.24(17) . . ?
C28 C27 H27 121.4 . . ?
O1 C10 C9 114.98(15) . . ?
O1 C10 C11 124.23(16) . . ?
C11 C10 C9 120.79(17) . . ?
C3 C4 C5 121.91(16) . . ?
C3 C4 H4 119.0 . . ?
C5 C4 H4 119.0 . . ?
C10 C11 H11 120.4 . . ?
C12 C11 C10 119.14(17) . . ?
C12 C11 H11 120.4 . . ?
C13 C12 C11 121.11(17) . . ?
C13 C12 H12 119.4 . . ?
C11 C12 H12 119.4 . . ?
O2 C17 H17A 110.0 . . ?
O2 C17 H17B 110.0 . . ?
O2 C17 C16 108.30(15) . . ?
H17A C17 H17B 108.4 . . ?
C16 C17 H17A 110.0 . . ?
C16 C17 H17B 110.0 . . ?
C20 C19 C24 121.27(17) . . ?
C20 C19 C18 119.00(17) . . ?
C18 C19 C24 119.73(16) . . ?
N1 C7 N2 113.07(15) . . ?
N1 C7 H7 123.5 . . ?
N2 C7 H7 123.5 . . ?
C19 C20 H20 119.6 . . ?
C19 C20 C21 120.85(18) . . ?
C21 C20 H20 119.6 . . ?
O2 C18 C19 114.90(16) . . ?
O2 C18 C23 124.81(17) . . ?
C23 C18 C19 120.27(17) . . ?
C27 C28 H28 119.1 . . ?
C27 C28 C29 121.81(18) . . ?
C29 C28 H28 119.1 . . ?
C25 C30 H30 121.8 . . ?
C29 C30 C25 116.33(17) . . ?
C29 C30 H30 121.8 . . ?
C18 C23 H23 120.3 . . ?
C22 C23 C18 119.43(19) . . ?
C22 C23 H23 120.3 . . ?
C17 C16 H16A 109.3 . . ?
C17 C16 H16B 109.3 . . ?
C17 C16 C15 111.48(15) . . ?
H16A C16 H16B 108.0 . . ?
C15 C16 H16A 109.3 . . ?
C15 C16 H16B 109.3 . . ?
O1 C15 C16 106.19(14) . . ?
O1 C15 H15A 110.5 . . ?
O1 C15 H15B 110.5 . . ?
C16 C15 H15A 110.5 . . ?
C16 C15 H15B 110.5 . . ?
H15A C15 H15B 108.7 . . ?
C23 C22 H22 119.4 . . ?
C21 C22 C23 121.26(18) . . ?
C21 C22 H22 119.4 . . ?
C20 C21 H21 120.4 . . ?
C22 C21 C20 119.16(18) . . ?
C22 C21 H21 120.4 . . ?
C28 C29 H29 119.2 . . ?
C30 C29 C28 121.65(17) . . ?
C30 C29 H29 119.2 . . ?
O7 N6 O6 116.36(15) . . ?
O8 N6 O6 120.8(2) . . ?
O8 N6 O7 122.82(19) . . ?

loop_
_geom_bond_atom_site_label_1
_geom_bond_atom_site_label_2
_geom_bond_distance
_geom_bond_site_symmetry_2
_geom_bond_publ_flag
Ni1 O3 2.0870(12) . ?
Ni1 O4 2.1272(12) . ?
Ni1 N1 2.0164(14) . ?
Ni1 O6 2.0630(13) . ?
Ni1 N4 2.0197(14) . ?
Ni1 O7 2.1992(14) . ?
O1 C10 1.369(2) . ?
O1 C15 1.434(2) . ?
O3 N5 1.2841(19) . ?
O2 C17 1.431(2) . ?
O2 C18 1.370(2) . ?
N3 C24 1.472(2) . ?
N3 C31 1.346(2) . ?
N3 C25 1.384(2) . ?
O4 N5 1.2719(19) . ?
O5 N5 1.217(2) . ?
N1 C2 1.399(2) . ?
N1 C7 1.324(2) . ?
O6 N6 1.277(2) . ?
C6 H6 0.9300 . ?
C6 C1 1.395(2) . ?
C6 C5 1.383(3) . ?
N2 C1 1.390(2) . ?
N2 C8 1.470(2) . ?
N2 C7 1.348(2) . ?
N4 C26 1.398(2) . ?
N4 C31 1.322(2) . ?
O7 N6 1.259(2) . ?
C3 H3 0.9300 . ?
C3 C2 1.396(2) . ?
C3 C4 1.379(2) . ?
C24 H24A 0.9700 . ?
C24 H24B 0.9700 . ?
C24 C19 1.507(2) . ?
C9 C14 1.386(3) . ?
C9 C8 1.512(2) . ?
C9 C10 1.399(2) . ?
C1 C2 1.398(2) . ?
C26 C25 1.401(2) . ?
C26 C27 1.391(2) . ?
C31 H31 0.9300 . ?
C14 H14 0.9300 . ?
C14 C13 1.396(3) . ?
C13 H13 0.9300 . ?
C13 C12 1.377(3) . ?
C25 C30 1.390(2) . ?
C8 H8A 0.9700 . ?
C8 H8B 0.9700 . ?
C5 H5 0.9300 . ?
C5 C4 1.400(3) . ?
C27 H27 0.9300 . ?
C27 C28 1.385(3) . ?
C10 C11 1.389(2) . ?
C4 H4 0.9300 . ?
C11 H11 0.9300 . ?
C11 C12 1.388(3) . ?
C12 H12 0.9300 . ?
C17 H17A 0.9700 . ?
C17 H17B 0.9700 . ?
C17 C16 1.508(3) . ?
C19 C20 1.389(3) . ?
C19 C18 1.398(3) . ?
C7 H7 0.9300 . ?
C20 H20 0.9300 . ?
C20 C21 1.395(3) . ?
C18 C23 1.392(3) . ?
C28 H28 0.9300 . ?
C28 C29 1.400(3) . ?
C30 H30 0.9300 . ?
C30 C29 1.377(3) . ?
C23 H23 0.9300 . ?
C23 C22 1.385(3) . ?
C16 H16A 0.9700 . ?
C16 H16B 0.9700 . ?
C16 C15 1.512(3) . ?
C15 H15A 0.9700 . ?
C15 H15B 0.9700 . ?
C22 H22 0.9300 . ?
C22 C21 1.374(3) . ?
C21 H21 0.9300 . ?
C29 H29 0.9300 . ?
N6 O8 1.217(2) . ?

loop_
_geom_torsion_atom_site_label_1
_geom_torsion_atom_site_label_2
_geom_torsion_atom_site_label_3
_geom_torsion_atom_site_label_4
_geom_torsion
_geom_torsion_site_symmetry_1
_geom_torsion_site_symmetry_2
_geom_torsion_site_symmetry_3
_geom_torsion_site_symmetry_4
_geom_torsion_publ_flag
Ni1 O3 N5 O4 3.05(15) . . . . ?
Ni1 O3 N5 O5 -177.38(15) . . . . ?
Ni1 O4 N5 O3 -2.99(14) . . . . ?
Ni1 O4 N5 O5 177.45(16) . . . . ?
Ni1 N1 C2 C3 5.4(2) . . . . ?
Ni1 N1 C2 C1 -177.11(10) . . . . ?
Ni1 N1 C7 N2 177.22(10) . . . . ?
Ni1 O6 N6 O7 -0.60(18) . . . . ?
Ni1 O6 N6 O8 177.6(2) . . . . ?
Ni1 N4 C26 C25 165.66(12) . . . . ?
Ni1 N4 C26 C27 -13.0(3) . . . . ?
Ni1 N4 C31 N3 -167.74(11) . . . . ?
Ni1 O7 N6 O6 0.56(17) . . . . ?
Ni1 O7 N6 O8 -177.6(2) . . . . ?
O1 C10 C11 C12 179.80(15) . . . . ?
O2 C17 C16 C15 174.95(14) . . . . ?
O2 C18 C23 C22 -178.67(16) . . . . ?
N3 C24 C19 C20 108.88(18) . . . . ?
N3 C24 C19 C18 -71.8(2) . . . . ?
N3 C25 C30 C29 -178.02(18) . . . . ?
C6 C1 C2 N1 -179.25(14) . . . . ?
C6 C1 C2 C3 -1.5(2) . . . . ?
C6 C5 C4 C3 -0.9(3) . . . . ?
N2 C1 C2 N1 -1.09(17) . . . . ?
N2 C1 C2 C3 176.68(14) . . . . ?
N4 C26 C25 N3 0.72(18) . . . . ?
N4 C26 C25 C30 -177.02(16) . . . . ?
N4 C26 C27 C28 177.68(18) . . . . ?
C24 N3 C31 N4 -175.92(15) . . . . ?
C24 N3 C25 C26 175.71(15) . . . . ?
C24 N3 C25 C30 -6.8(3) . . . . ?
C24 C19 C20 C21 -179.25(16) . . . . ?
C24 C19 C18 O2 -1.7(2) . . . . ?
C24 C19 C18 C23 179.47(16) . . . . ?
C9 C14 C13 C12 -0.3(3) . . . . ?
C9 C10 C11 C12 -0.8(3) . . . . ?
C1 C6 C5 C4 0.2(2) . . . . ?
C1 N2 C8 C9 -74.4(2) . . . . ?
C1 N2 C7 N1 0.51(18) . . . . ?
C26 N4 C31 N3 -0.1(2) . . . . ?
C26 C25 C30 C29 -0.9(3) . . . . ?
C26 C27 C28 C29 -0.9(3) . . . . ?
C2 N1 C7 N2 -1.18(18) . . . . ?
C2 C3 C4 C5 0.3(2) . . . . ?
C31 N3 C24 C19 101.6(2) . . . . ?
C31 N3 C25 C26 -0.74(18) . . . . ?
C31 N3 C25 C30 176.74(18) . . . . ?
C31 N4 C26 C25 -0.42(19) . . . . ?
C31 N4 C26 C27 -179.05(18) . . . . ?
C14 C9 C8 N2 109.92(18) . . . . ?
C14 C9 C10 O1 179.41(14) . . . . ?
C14 C9 C10 C11 0.0(2) . . . . ?
C14 C13 C12 C11 -0.6(3) . . . . ?
C25 N3 C24 C19 -74.2(2) . . . . ?
C25 N3 C31 N4 0.5(2) . . . . ?
C25 C26 C27 C28 -0.8(3) . . . . ?
C25 C30 C29 C28 -0.9(3) . . . . ?
C8 N2 C1 C6 1.4(3) . . . . ?
C8 N2 C1 C2 -176.54(14) . . . . ?
C8 N2 C7 N1 177.38(14) . . . . ?
C8 C9 C14 C13 179.11(16) . . . . ?
C8 C9 C10 O1 0.9(2) . . . . ?
C8 C9 C10 C11 -178.58(15) . . . . ?
C5 C6 C1 N2 -176.69(16) . . . . ?
C5 C6 C1 C2 0.9(2) . . . . ?
C27 C26 C25 N3 179.52(15) . . . . ?
C27 C26 C25 C30 1.8(3) . . . . ?
C27 C28 C29 C30 1.8(3) . . . . ?
C10 O1 C15 C16 -177.37(14) . . . . ?
C10 C9 C14 C13 0.6(2) . . . . ?
C10 C9 C8 N2 -71.6(2) . . . . ?
C10 C11 C12 C13 1.1(3) . . . . ?
C4 C3 C2 N1 178.03(16) . . . . ?
C4 C3 C2 C1 0.8(2) . . . . ?
C17 O2 C18 C19 172.14(15) . . . . ?
C17 O2 C18 C23 -9.0(2) . . . . ?
C17 C16 C15 O1 -65.43(19) . . . . ?
C19 C20 C21 C22 -0.5(3) . . . . ?
C19 C18 C23 C22 0.1(3) . . . . ?
C7 N1 C2 C3 -176.09(17) . . . . ?
C7 N1 C2 C1 1.38(17) . . . . ?
C7 N2 C1 C6 178.29(17) . . . . ?
C7 N2 C1 C2 0.38(17) . . . . ?
C7 N2 C8 C9 109.25(19) . . . . ?
C20 C19 C18 O2 177.68(15) . . . . ?
C20 C19 C18 C23 -1.2(3) . . . . ?
C18 O2 C17 C16 171.56(14) . . . . ?
C18 C19 C20 C21 1.4(3) . . . . ?
C18 C23 C22 C21 0.8(3) . . . . ?
C23 C22 C21 C20 -0.6(3) . . . . ?
C15 O1 C10 C9 -177.94(14) . . . . ?
C15 O1 C10 C11 1.5(2) . . . . ?
